data_4100608
loop_
_publ_author_name
'Zhang, Jie-Peng'
'Lin, Yan-Yong'
'Huang, Xiao-Chun'
'Chen, Xiao-Ming'

_publ_section_title
;
Copper(I) 1,2,4-Triazolates and Related Complexes:
Studies of the Solvothermal Ligand Reactions, Network
Topologies, and Photoluminescence Properties
;
_journal_name_full 'Journal of the American Chemical Society'
_journal_paper_doi 10.1021/ja042222t
_journal_year 2005
_chemical_formula_sum 'C24 H24 N10 Ni O2'
_chemical_formula_weight 543.24
_space_group_IT_number 2
_symmetry_cell_setting triclinic
_symmetry_space_group_name_Hall '-P 1'
_symmetry_space_group_name_H-M 'P -1'
_cell_angle_alpha 81.852(3)
_cell_angle_beta 73.411(3)
_cell_angle_gamma 82.154(3)
_cell_formula_units_Z 1
_cell_length_a 6.9193(10)
_cell_length_b 9.4382(13)
_cell_length_c 9.7675(14)
_cell_measurement_temperature 423(2)
_cell_volume 602.04(15)
_diffrn_ambient_temperature 123(2)
_exptl_crystal_density_diffrn 1.498
_cod_database_code 4100608

loop_
_symmetry_equiv_pos_as_xyz
'x, y, z'
'-x, -y, -z'

loop_
_atom_site_label
_atom_site_type_symbol
_atom_site_fract_x
_atom_site_fract_y
_atom_site_fract_z
_atom_site_U_iso_or_equiv
_atom_site_adp_type
_atom_site_occupancy
_atom_site_symmetry_multiplicity
_atom_site_calc_flag
_atom_site_refinement_flags
_atom_site_disorder_assembly
_atom_site_disorder_group
Ni1 Ni 0.0000 0.0000 0.5000 0.01226(12) Uani 1 2 d S . .
O1W O 0.2758(2) -0.25696(18) 0.75308(16) 0.0207(3) Uani 1 1 d . . .
N1 N -0.0831(2) -0.12118(17) 0.66673(17) 0.0153(3) Uani 1 1 d . . .
N4 N -0.3479(2) -0.47474(17) 1.09755(17) 0.0169(3) Uani 1 1 d . . .
N2 N -0.4376(2) -0.04814(16) 0.74200(16) 0.0141(3) Uani 1 1 d . . .
N3 N -0.2623(2) 0.09122(17) 0.53390(17) 0.0145(3) Uani 1 1 d . . .
N5 N -0.9913(3) 0.33126(19) 0.6606(2) 0.0249(4) Uani 1 1 d . . .
C2 C -0.4250(3) 0.06253(19) 0.63605(19) 0.0136(3) Uani 1 1 d . . .
C7 C -0.1840(3) -0.3843(2) 0.8551(2) 0.0154(4) Uani 1 1 d . . .
C3 C -0.2961(3) -0.25126(19) 0.87228(19) 0.0135(3) Uani 1 1 d . . .
C4 C -0.4379(3) -0.2332(2) 1.0039(2) 0.0157(4) Uani 1 1 d . . .
C1 C -0.2663(3) -0.13252(19) 0.75084(19) 0.0133(3) Uani 1 1 d . . .
C5 C -0.4580(3) -0.3467(2) 1.1127(2) 0.0170(4) Uani 1 1 d . . .
C6 C -0.2149(3) -0.4912(2) 0.9695(2) 0.0162(4) Uani 1 1 d . . .
C12 C -0.6332(3) 0.2827(2) 0.5518(2) 0.0213(4) Uani 1 1 d . . .
C8 C -0.6217(3) 0.15674(19) 0.64339(19) 0.0147(4) Uani 1 1 d . . .
C9 C -0.7996(3) 0.1213(2) 0.7447(2) 0.0194(4) Uani 1 1 d . . .
C11 C -0.8190(3) 0.3654(2) 0.5644(2) 0.0245(4) Uani 1 1 d . . .
C10 C -0.9775(3) 0.2106(2) 0.7483(2) 0.0246(4) Uani 1 1 d . . .
H1 H -0.799(3) 0.040(2) 0.808(2) 0.020(6) Uiso 1 1 d . . .
H2 H -0.556(4) -0.337(2) 1.207(3) 0.022(6) Uiso 1 1 d . . .
H3 H -0.141(3) -0.579(2) 0.958(2) 0.013(5) Uiso 1 1 d . . .
H4 H -0.518(3) -0.144(2) 1.024(2) 0.016(5) Uiso 1 1 d . . .
H5 H -0.284(4) 0.153(3) 0.478(3) 0.021(6) Uiso 1 1 d . . .
H6 H -0.093(3) -0.399(2) 0.772(2) 0.013(5) Uiso 1 1 d . . .
H7 H -0.517(4) 0.315(2) 0.480(2) 0.020(6) Uiso 1 1 d . . .
H9 H 0.348(4) -0.201(3) 0.760(3) 0.029(7) Uiso 1 1 d . . .
H10 H -1.100(4) 0.183(3) 0.818(3) 0.032(7) Uiso 1 1 d . . .
H11 H -0.830(4) 0.452(3) 0.505(3) 0.033(7) Uiso 1 1 d . . .
H12 H -0.004(4) -0.173(3) 0.698(3) 0.020(6) Uiso 1 1 d . . .
H13 H 0.314(4) -0.329(4) 0.780(3) 0.043(9) Uiso 1 1 d . . .

loop_
_atom_site_aniso_label
_atom_site_aniso_U_11
_atom_site_aniso_U_22
_atom_site_aniso_U_33
_atom_site_aniso_U_23
_atom_site_aniso_U_13
_atom_site_aniso_U_12
Ni1 0.00880(17) 0.01164(18) 0.01472(18) 0.00391(12) -0.00355(12) -0.00023(12)
O1W 0.0167(7) 0.0171(7) 0.0279(8) 0.0089(6) -0.0105(6) -0.0027(6)
N1 0.0117(7) 0.0141(8) 0.0193(8) 0.0030(6) -0.0062(6) 0.0007(6)
N4 0.0171(8) 0.0168(8) 0.0188(8) 0.0041(6) -0.0100(6) -0.0038(6)
N2 0.0119(7) 0.0135(7) 0.0153(7) 0.0012(6) -0.0031(6) 0.0000(6)
N3 0.0136(7) 0.0127(7) 0.0162(8) 0.0050(6) -0.0058(6) -0.0004(6)
N5 0.0205(9) 0.0224(9) 0.0308(10) -0.0058(7) -0.0087(7) 0.0086(7)
C2 0.0130(8) 0.0127(8) 0.0160(9) -0.0018(6) -0.0059(7) -0.0004(6)
C7 0.0118(8) 0.0165(9) 0.0176(9) -0.0002(7) -0.0036(7) -0.0028(7)
C3 0.0116(8) 0.0131(8) 0.0165(9) 0.0026(6) -0.0060(7) -0.0035(6)
C4 0.0166(9) 0.0132(9) 0.0178(9) -0.0004(7) -0.0059(7) -0.0012(7)
C1 0.0131(8) 0.0126(8) 0.0147(8) -0.0011(6) -0.0046(7) -0.0017(6)
C5 0.0176(9) 0.0192(9) 0.0142(9) -0.0001(7) -0.0041(7) -0.0045(7)
C6 0.0147(9) 0.0117(8) 0.0235(10) 0.0017(7) -0.0093(7) -0.0006(7)
C12 0.0198(10) 0.0212(10) 0.0190(10) 0.0007(8) -0.0035(8) 0.0050(8)
C8 0.0138(9) 0.0151(9) 0.0159(9) -0.0036(7) -0.0058(7) 0.0021(7)
C9 0.0167(9) 0.0160(9) 0.0245(10) -0.0016(8) -0.0055(8) 0.0008(7)
C11 0.0240(10) 0.0225(10) 0.0239(10) -0.0013(8) -0.0082(8) 0.0102(8)
C10 0.0164(10) 0.0232(10) 0.0320(11) -0.0069(8) -0.0032(9) 0.0025(8)

loop_
_geom_bond_atom_site_label_1
_geom_bond_atom_site_label_2
_geom_bond_distance
_geom_bond_site_symmetry_2
_geom_bond_publ_flag
Ni1 N1 1.8460(16) . ?
Ni1 N1 1.8460(16) 2_556 ?
Ni1 N3 1.8591(16) . ?
Ni1 N3 1.8591(16) 2_556 ?
N1 C1 1.308(2) . ?
N4 C6 1.340(3) . ?
N4 C5 1.341(2) . ?
N2 C1 1.352(2) . ?
N2 C2 1.355(2) . ?
N3 C2 1.304(2) . ?
N5 C10 1.335(3) . ?
N5 C11 1.337(3) . ?
C2 C8 1.510(2) . ?
C7 C6 1.384(3) . ?
C7 C3 1.388(3) . ?
C3 C4 1.393(3) . ?
C3 C1 1.501(2) . ?
C4 C5 1.389(3) . ?
C12 C8 1.391(3) . ?
C12 C11 1.393(3) . ?
C8 C9 1.389(3) . ?
C9 C10 1.388(3) . ?
